data_4025648
loop_
_publ_author_name
'Andrei Poloukhtine'
'Valentin Rassadin'
'Alexander Kuzmin'
'Vladimir V. Popik'

_publ_section_title
;
 Nucleophilic Cycloaromatization of Ynamide-Terminated Enediynes
;
_journal_name_full 'Journal of Organic Chemistry'
_journal_page_first 5953
_journal_page_last 5962
_journal_paper_doi 10.1021/jo101238x
_journal_volume 75
_journal_year 2010
_chemical_formula_sum 'C22 H23 N O4 S'
_chemical_formula_weight 397.47
_chemical_name_systematic
; 
 ? 
;
_space_group_IT_number 14
_symmetry_cell_setting monoclinic
_symmetry_space_group_name_Hall '-P 2ybc'
_symmetry_space_group_name_H-M 'P 1 21/c 1'
_atom_sites_solution_hydrogens geom
_atom_sites_solution_primary direct
_atom_sites_solution_secondary difmap
_audit_creation_method SHELXL-97
_cell_angle_alpha 90.00
_cell_angle_beta 91.0600(10)
_cell_angle_gamma 90.00
_cell_formula_units_Z 4
_cell_length_a 8.2529(7)
_cell_length_b 11.7634(10)
_cell_length_c 19.9640(17)
_cell_measurement_temperature 273(2)
_cell_volume 1937.8(3)
_computing_structure_refinement 'SHELXL-97 (Sheldrick, 1997)'
_computing_structure_solution 'SHELXS-97 (Sheldrick, 1990)'
_diffrn_ambient_temperature 273(2)
_diffrn_measured_fraction_theta_full 1.000
_diffrn_measured_fraction_theta_max 1.000
_diffrn_radiation_monochromator graphite
_diffrn_radiation_source 'fine-focus sealed tube'
_diffrn_radiation_type MoK\a
_diffrn_radiation_wavelength 0.71073
_diffrn_reflns_av_R_equivalents 0.0301
_diffrn_reflns_av_sigmaI/netI 0.0218
_diffrn_reflns_limit_h_max 10
_diffrn_reflns_limit_h_min -10
_diffrn_reflns_limit_k_max 15
_diffrn_reflns_limit_k_min -15
_diffrn_reflns_limit_l_max 26
_diffrn_reflns_limit_l_min -26
_diffrn_reflns_number 25461
_diffrn_reflns_theta_full 28.00
_diffrn_reflns_theta_max 28.00
_diffrn_reflns_theta_min 2.47
_exptl_absorpt_coefficient_mu 0.196
_exptl_absorpt_correction_T_max 0.9845
_exptl_absorpt_correction_T_min 0.9382
_exptl_absorpt_correction_type multi-scan
_exptl_absorpt_process_details 'BRUKER SADABS'
_exptl_crystal_colour colorless
_exptl_crystal_density_diffrn 1.362
_exptl_crystal_density_method 'not measured'
_exptl_crystal_F_000 840
_exptl_crystal_size_max 0.33
_exptl_crystal_size_mid 0.24
_exptl_crystal_size_min 0.08
_refine_diff_density_max 0.343
_refine_diff_density_min -0.328
_refine_diff_density_rms 0.045
_refine_ls_extinction_method none
_refine_ls_goodness_of_fit_ref 1.045
_refine_ls_hydrogen_treatment constr
_refine_ls_matrix_type full
_refine_ls_number_parameters 274
_refine_ls_number_reflns 4669
_refine_ls_number_restraints 42
_refine_ls_restrained_S_all 1.049
_refine_ls_R_factor_all 0.0626
_refine_ls_R_factor_gt 0.0425
_refine_ls_shift/su_max 0.000
_refine_ls_shift/su_mean 0.000
_refine_ls_structure_factor_coef Fsqd
_refine_ls_weighting_details 'calc w=1/[\s^2^(Fo^2^)+(0.0680P)^2^+0.8255P] where P=(Fo^2^+2Fc^2^)/3'
_refine_ls_weighting_scheme calc
_refine_ls_wR_factor_gt 0.1156
_refine_ls_wR_factor_ref 0.1351
_reflns_number_gt 3550
_reflns_number_total 4669
_reflns_threshold_expression >2sigma(I)
_cod_data_source_file jo101238x_si_003.cif
_cod_data_source_block j1
_cod_database_code 4025648

loop_
_symmetry_equiv_pos_as_xyz
'x, y, z'
'-x, y+1/2, -z+1/2'
'-x, -y, -z'
'x, -y-1/2, z-1/2'

loop_
_atom_site_label
_atom_site_type_symbol
_atom_site_fract_x
_atom_site_fract_y
_atom_site_fract_z
_atom_site_U_iso_or_equiv
_atom_site_adp_type
_atom_site_occupancy
_atom_site_symmetry_multiplicity
_atom_site_calc_flag
_atom_site_refinement_flags
_atom_site_disorder_assembly
_atom_site_disorder_group
S1 S 0.18637(5) 0.62708(4) 0.13285(2) 0.03457(14) Uani 1 1 d . . .
N1 N 0.16139(18) 0.66650(13) 0.21355(7) 0.0321(3) Uani 1 1 d . . .
O1 O 0.16520(17) 0.48149(11) 0.24489(7) 0.0416(3) Uani 1 1 d . . .
O2 O 0.32730(16) 0.55769(14) 0.12872(7) 0.0475(4) Uani 1 1 d . . .
O3 O 0.17967(18) 0.73121(13) 0.09618(7) 0.0484(4) Uani 1 1 d . . .
C1 C 0.1238(3) 0.78819(16) 0.22692(10) 0.0412(4) Uani 1 1 d . . .
H1A H 0.0808 0.7940 0.2717 0.049 Uiso 1 1 calc R . .
H1B H 0.0390 0.8121 0.1957 0.049 Uiso 1 1 calc R . .
C2 C 0.2653(3) 0.87113(18) 0.22152(13) 0.0554(6) Uani 1 1 d . . .
H2A H 0.2987 0.8728 0.1752 0.067 Uiso 1 1 calc R . .
H2B H 0.2264 0.9466 0.2325 0.067 Uiso 1 1 calc R . .
C3 C 0.4152(3) 0.84604(19) 0.26579(12) 0.0559(6) Uani 1 1 d . B .
H3A H 0.3799 0.8108 0.3069 0.067 Uiso 1 1 calc R . .
H3B H 0.4667 0.9176 0.2776 0.067 Uiso 1 1 calc R . .
C4 C 0.5406(3) 0.7692(2) 0.23382(11) 0.0537(6) Uani 1 1 d D . .
H4A H 0.4836 0.7143 0.2059 0.064 Uiso 1 1 calc R A 1
H4B H 0.6061 0.8155 0.2046 0.064 Uiso 1 1 calc R A 1
O4 O 0.7477(3) 0.77643(19) 0.32513(13) 0.0575(9) Uani 0.748(6) 1 d PDU B 1
H4 H 0.7561 0.8389 0.3073 0.086 Uiso 0.748(6) 1 calc PR B 1
C5 C 0.6572(4) 0.7028(3) 0.28237(19) 0.0385(8) Uani 0.748(6) 1 d PDU B 1
H5 H 0.7303 0.6543 0.2569 0.046 Uiso 0.748(6) 1 calc PR B 1
O4' O 0.7828(9) 0.7178(12) 0.2719(6) 0.108(5) Uani 0.252(6) 1 d PDU B 2
H4' H 0.7868 0.6492 0.2649 0.163 Uiso 0.252(6) 1 calc PR B 2
C5' C 0.6264(12) 0.7468(12) 0.2962(6) 0.058(3) Uani 0.252(6) 1 d PDU B 2
H5' H 0.6272 0.8112 0.3274 0.070 Uiso 0.252(6) 1 calc PR B 2
C6 C 0.5575(3) 0.6333(2) 0.32696(12) 0.0492(5) Uani 1 1 d D . .
C7 C 0.4714(2) 0.57362(19) 0.35761(10) 0.0436(5) Uani 1 1 d . B .
C8 C 0.3568(2) 0.50532(17) 0.39308(9) 0.0394(4) Uani 1 1 d . . .
C9 C 0.4089(3) 0.42190(19) 0.43825(11) 0.0519(5) Uani 1 1 d . B .
H9 H 0.5191 0.4091 0.4452 0.062 Uiso 1 1 calc R . .
C10 C 0.2971(4) 0.3584(2) 0.47254(12) 0.0623(7) Uani 1 1 d . . .
H10 H 0.3319 0.3033 0.5030 0.075 Uiso 1 1 calc R B .
C11 C 0.1347(4) 0.3766(2) 0.46174(12) 0.0638(7) Uani 1 1 d . B .
H11 H 0.0597 0.3338 0.4851 0.077 Uiso 1 1 calc R . .
C12 C 0.0813(3) 0.4579(2) 0.41656(11) 0.0499(5) Uani 1 1 d . . .
H12 H -0.0294 0.4684 0.4093 0.060 Uiso 1 1 calc R B .
C13 C 0.1905(2) 0.52385(16) 0.38198(9) 0.0369(4) Uani 1 1 d . B .
C14 C 0.1342(2) 0.61522(16) 0.33386(9) 0.0371(4) Uani 1 1 d . . .
H14A H 0.1949 0.6844 0.3427 0.045 Uiso 1 1 calc R B .
H14B H 0.0206 0.6312 0.3412 0.045 Uiso 1 1 calc R . .
C15 C 0.1560(2) 0.58062(15) 0.26114(9) 0.0319(4) Uani 1 1 d . B .
C16 C 0.0144(2) 0.54654(16) 0.11111(8) 0.0329(4) Uani 1 1 d . . .
C17 C 0.0317(2) 0.43777(17) 0.08615(10) 0.0398(4) Uani 1 1 d . . .
H17 H 0.1336 0.4044 0.0838 0.048 Uiso 1 1 calc R . .
C18 C -0.1057(3) 0.37927(18) 0.06473(10) 0.0439(5) Uani 1 1 d . . .
H18 H -0.0947 0.3064 0.0473 0.053 Uiso 1 1 calc R . .
C19 C -0.2587(2) 0.42658(19) 0.06861(9) 0.0418(4) Uani 1 1 d . . .
C20 C -0.2721(2) 0.5357(2) 0.09426(11) 0.0481(5) Uani 1 1 d . . .
H20 H -0.3742 0.5686 0.0976 0.058 Uiso 1 1 calc R . .
C21 C -0.1371(2) 0.59650(19) 0.11500(11) 0.0441(5) Uani 1 1 d . . .
H21 H -0.1478 0.6701 0.1314 0.053 Uiso 1 1 calc R . .
C22 C -0.4060(3) 0.3615(2) 0.04486(12) 0.0564(6) Uani 1 1 d . . .
H22A H -0.3736 0.2880 0.0290 0.085 Uiso 1 1 calc R . .
H22B H -0.4591 0.4025 0.0091 0.085 Uiso 1 1 calc R . .
H22C H -0.4792 0.3525 0.0813 0.085 Uiso 1 1 calc R . .

loop_
_atom_site_aniso_label
_atom_site_aniso_U_11
_atom_site_aniso_U_22
_atom_site_aniso_U_33
_atom_site_aniso_U_23
_atom_site_aniso_U_13
_atom_site_aniso_U_12
S1 0.0294(2) 0.0437(3) 0.0306(2) -0.00143(18) 0.00056(16) -0.00062(18)
N1 0.0335(7) 0.0318(8) 0.0308(7) -0.0012(6) -0.0016(6) 0.0012(6)
O1 0.0546(8) 0.0317(7) 0.0384(7) -0.0039(5) -0.0038(6) 0.0034(6)
O2 0.0298(7) 0.0657(10) 0.0471(8) -0.0113(7) 0.0024(6) 0.0053(6)
O3 0.0549(9) 0.0528(9) 0.0376(7) 0.0082(6) 0.0006(6) -0.0093(7)
C1 0.0488(11) 0.0324(9) 0.0424(10) -0.0013(8) -0.0026(8) 0.0079(8)
C2 0.0749(16) 0.0323(10) 0.0587(14) 0.0026(9) -0.0101(12) -0.0053(10)
C3 0.0732(16) 0.0419(12) 0.0520(13) -0.0006(10) -0.0145(11) -0.0191(11)
C4 0.0501(12) 0.0645(15) 0.0463(12) 0.0100(10) -0.0056(9) -0.0195(11)
O4 0.0548(15) 0.0508(13) 0.0660(17) 0.0151(11) -0.0219(12) -0.0225(11)
C5 0.0310(18) 0.0379(17) 0.0468(18) 0.0006(13) 0.0048(12) 0.0003(12)
O4' 0.033(4) 0.190(12) 0.102(9) 0.063(9) 0.004(4) 0.008(5)
C5' 0.030(5) 0.088(10) 0.057(7) -0.002(7) 0.010(4) 0.000(6)
C6 0.0399(11) 0.0549(13) 0.0525(12) 0.0074(10) -0.0034(9) -0.0015(9)
C7 0.0410(11) 0.0474(11) 0.0422(11) 0.0030(9) -0.0035(8) -0.0001(9)
C8 0.0478(11) 0.0389(10) 0.0316(9) -0.0004(8) -0.0025(8) -0.0046(8)
C9 0.0620(14) 0.0479(12) 0.0453(12) 0.0053(10) -0.0133(10) 0.0003(10)
C10 0.0878(19) 0.0488(13) 0.0498(13) 0.0161(10) -0.0114(12) -0.0082(12)
C11 0.0831(18) 0.0582(15) 0.0500(13) 0.0141(11) 0.0030(12) -0.0245(13)
C12 0.0531(12) 0.0553(13) 0.0414(11) 0.0007(9) 0.0029(9) -0.0129(10)
C13 0.0472(10) 0.0363(9) 0.0272(8) -0.0037(7) 0.0011(7) -0.0052(8)
C14 0.0406(10) 0.0364(10) 0.0343(9) -0.0037(7) 0.0011(7) 0.0015(8)
C15 0.0298(8) 0.0340(9) 0.0318(8) -0.0011(7) -0.0027(6) 0.0010(7)
C16 0.0310(8) 0.0400(9) 0.0278(8) -0.0012(7) -0.0009(6) 0.0011(7)
C17 0.0372(10) 0.0438(11) 0.0384(10) -0.0044(8) -0.0024(8) 0.0081(8)
C18 0.0525(12) 0.0414(11) 0.0378(10) -0.0081(8) -0.0020(8) -0.0006(9)
C19 0.0425(10) 0.0532(12) 0.0296(9) -0.0003(8) -0.0018(7) -0.0089(9)
C20 0.0310(9) 0.0600(13) 0.0531(12) -0.0100(10) -0.0010(8) 0.0040(9)
C21 0.0340(10) 0.0455(11) 0.0528(12) -0.0122(9) -0.0001(8) 0.0033(8)
C22 0.0527(13) 0.0735(16) 0.0430(11) -0.0057(11) -0.0048(9) -0.0198(12)

loop_
_atom_type_symbol
_atom_type_description
_atom_type_scat_dispersion_real
_atom_type_scat_dispersion_imag
_atom_type_scat_source
C C 0.0033 0.0016 'International Tables Vol C Tables 4.2.6.8 and 6.1.1.4'
H H 0.0000 0.0000 'International Tables Vol C Tables 4.2.6.8 and 6.1.1.4'
N N 0.0061 0.0033 'International Tables Vol C Tables 4.2.6.8 and 6.1.1.4'
O O 0.0106 0.0060 'International Tables Vol C Tables 4.2.6.8 and 6.1.1.4'
S S 0.1246 0.1234 'International Tables Vol C Tables 4.2.6.8 and 6.1.1.4'

loop_
_geom_angle_atom_site_label_1
_geom_angle_atom_site_label_2
_geom_angle_atom_site_label_3
_geom_angle
_geom_angle_site_symmetry_1
_geom_angle_site_symmetry_3
_geom_angle_publ_flag
O2 S1 O3 119.07(9) . . ?
O2 S1 N1 109.02(8) . . ?
O3 S1 N1 104.40(8) . . ?
O2 S1 C16 109.51(9) . . ?
O3 S1 C16 108.24(9) . . ?
N1 S1 C16 105.73(8) . . ?
C15 N1 C1 124.56(15) . . ?
C15 N1 S1 117.26(12) . . ?
C1 N1 S1 117.59(12) . . ?
N1 C1 C2 116.07(17) . . ?
C3 C2 C1 116.45(18) . . ?
C2 C3 C4 114.79(19) . . ?
C5' C4 C5 24.2(5) . . ?
C5' C4 C3 94.2(5) . . ?
C5 C4 C3 116.9(2) . . ?
O4 C5 C6 105.6(3) . . ?
O4 C5 C4 112.3(3) . . ?
C6 C5 C4 107.9(2) . . ?
C4 C5' O4' 100.5(8) . . ?
C4 C5' C6 108.3(8) . . ?
O4' C5' C6 105.3(10) . . ?
C7 C6 C5 174.1(3) . . ?
C7 C6 C5' 158.5(5) . . ?
C5 C6 C5' 24.0(4) . . ?
C6 C7 C8 175.9(2) . . ?
C9 C8 C13 120.02(19) . . ?
C9 C8 C7 120.9(2) . . ?
C13 C8 C7 119.08(18) . . ?
C10 C9 C8 120.0(2) . . ?
C11 C10 C9 119.9(2) . . ?
C10 C11 C12 120.7(2) . . ?
C13 C12 C11 120.7(2) . . ?
C12 C13 C8 118.59(19) . . ?
C12 C13 C14 121.39(19) . . ?
C8 C13 C14 120.01(17) . . ?
C13 C14 C15 112.10(15) . . ?
O1 C15 N1 120.90(16) . . ?
O1 C15 C14 121.42(16) . . ?
N1 C15 C14 117.66(15) . . ?
C21 C16 C17 120.87(18) . . ?
C21 C16 S1 118.95(15) . . ?
C17 C16 S1 120.02(14) . . ?
C16 C17 C18 118.72(18) . . ?
C19 C18 C17 121.67(19) . . ?
C20 C19 C18 118.20(19) . . ?
C20 C19 C22 121.1(2) . . ?
C18 C19 C22 120.7(2) . . ?
C19 C20 C21 121.32(19) . . ?
C16 C21 C20 119.20(19) . . ?

loop_
_geom_bond_atom_site_label_1
_geom_bond_atom_site_label_2
_geom_bond_distance
_geom_bond_site_symmetry_2
_geom_bond_publ_flag
S1 O2 1.4246(14) . ?
S1 O3 1.4275(15) . ?
S1 N1 1.6929(15) . ?
S1 C16 1.7545(18) . ?
N1 C15 1.388(2) . ?
N1 C1 1.490(2) . ?
O1 C15 1.213(2) . ?
C1 C2 1.527(3) . ?
C2 C3 1.536(3) . ?
C3 C4 1.523(4) . ?
C4 C5' 1.446(12) . ?
C4 C5 1.563(4) . ?
O4 C5 1.419(4) . ?
C5 C6 1.471(4) . ?
O4' C5' 1.429(11) . ?
C5' C6 1.580(12) . ?
C6 C7 1.178(3) . ?
C7 C8 1.438(3) . ?
C8 C9 1.395(3) . ?
C8 C13 1.403(3) . ?
C9 C10 1.379(4) . ?
C10 C11 1.370(4) . ?
C11 C12 1.381(3) . ?
C12 C13 1.384(3) . ?
C13 C14 1.509(3) . ?
C14 C15 1.522(2) . ?
C16 C21 1.385(3) . ?
C16 C17 1.382(3) . ?
C17 C18 1.388(3) . ?
C18 C19 1.383(3) . ?
C19 C20 1.388(3) . ?
C19 C22 1.506(3) . ?
C20 C21 1.381(3) . ?
